data_7235377
loop_
_publ_author_name
'Kyprianidou, Eleni J.'
'Lazarides, Theodore'
'Kaziannis, Spyridon'
'Kosmidis, Constantine'
'Itskos, Grigorios'
'Manos, Manolis J.'
'Tasiopoulos, Anastasios J.'

_publ_section_title
;
 Single crystal coordinating solvent exchange as a general method for the
 enhancement of the photoluminescence properties of lanthanide MOFs
;
_journal_issue 15
_journal_name_full 'Journal of Materials Chemistry A'
_journal_page_first 5258
_journal_paper_doi 10.1039/c3ta14489e
_journal_volume 2
_journal_year 2014
_chemical_formula_moiety 'C19 H11 Eu N3 O7, C2 H N4, O'
_chemical_formula_sum 'C21 H12 Eu N7 O8'
_chemical_formula_weight 642.35
_space_group_IT_number 15
_space_group_name_Hall '-C 2yc'
_space_group_name_H-M_alt 'C 1 2/c 1'
_symmetry_cell_setting monoclinic
_symmetry_space_group_name_H-M 'C 1 2/c 1'
_atom_sites_solution_hydrogens geom
_atom_sites_solution_primary direct
_atom_sites_solution_secondary difmap
_audit_creation_method SHELXL-97
_cell_angle_alpha 90.00
_cell_angle_beta 95.185(4)
_cell_angle_gamma 90.00
_cell_formula_units_Z 8
_cell_length_a 29.7931(10)
_cell_length_b 12.7929(10)
_cell_length_c 13.7893(7)
_cell_measurement_reflns_used 3430
_cell_measurement_temperature 100(2)
_cell_measurement_theta_max 67.1884
_cell_measurement_theta_min 3.2154
_cell_volume 5234.2(5)
_computing_cell_refinement 'CrysAlis RED'
_computing_data_collection 'CrysAlis CCD'
_computing_data_reduction 'CrysAlis RED'
_computing_molecular_graphics
;
 DIAMOND (Brandenburg, 2006)
 MERCURY (Bruno et al. 2002)
;
_computing_publication_material 'WINGX (Farrugia, 1999)'
_computing_structure_refinement 'SHELXL-97 (Sheldrick, 1997)'
_computing_structure_solution 'SHELXL-97 (Sheldrick, 1997)'
_diffrn_ambient_temperature 100(2)
_diffrn_detector_area_resol_mean 10.4223
_diffrn_measured_fraction_theta_full 0.997
_diffrn_measured_fraction_theta_max 0.997
_diffrn_measurement_device_type 'SuperNova, Dual, Cu at zero, Atlas'
_diffrn_measurement_method '\w scans'
_diffrn_radiation_monochromator mirror
_diffrn_radiation_source 'SuperNova (Cu) X-ray Source'
_diffrn_radiation_type CuK\a
_diffrn_radiation_wavelength 1.54184
_diffrn_reflns_av_R_equivalents 0.0439
_diffrn_reflns_av_sigmaI/netI 0.0551
_diffrn_reflns_limit_h_max 34
_diffrn_reflns_limit_h_min -35
_diffrn_reflns_limit_k_max 15
_diffrn_reflns_limit_k_min -15
_diffrn_reflns_limit_l_max 16
_diffrn_reflns_limit_l_min -12
_diffrn_reflns_number 9312
_diffrn_reflns_theta_full 66.98
_diffrn_reflns_theta_max 66.98
_diffrn_reflns_theta_min 3.76
_exptl_absorpt_coefficient_mu 17.659
_exptl_absorpt_correction_T_max 1.00000
_exptl_absorpt_correction_T_min 0.48779
_exptl_absorpt_correction_type multi-scan
_exptl_absorpt_process_details 'Empirical absorption correction (CrysAlis RED, Oxford Diffraction)'
_exptl_crystal_colour colorless
_exptl_crystal_density_diffrn 1.630
_exptl_crystal_density_method 'not measured'
_exptl_crystal_description plate
_exptl_crystal_F_000 2512
_exptl_crystal_size_max 0.05
_exptl_crystal_size_mid 0.04
_exptl_crystal_size_min 0.02
_refine_diff_density_max 4.361
_refine_diff_density_min -2.972
_refine_diff_density_rms 0.221
_refine_ls_extinction_method none
_refine_ls_goodness_of_fit_ref 1.117
_refine_ls_hydrogen_treatment mixed
_refine_ls_matrix_type full
_refine_ls_number_parameters 337
_refine_ls_number_reflns 4673
_refine_ls_number_restraints 50
_refine_ls_restrained_S_all 1.114
_refine_ls_R_factor_all 0.0881
_refine_ls_R_factor_gt 0.0813
_refine_ls_shift/su_max 0.001
_refine_ls_shift/su_mean 0.000
_refine_ls_structure_factor_coef Fsqd
_refine_ls_weighting_details 'calc w=1/[\s^2^(Fo^2^)+(0.1803P)^2^+0.0000P] where P=(Fo^2^+2Fc^2^)/3'
_refine_ls_weighting_scheme calc
_refine_ls_wR_factor_gt 0.2331
_refine_ls_wR_factor_ref 0.2420
_reflns_number_gt 3940
_reflns_number_total 4673
_reflns_threshold_expression >2sigma(I)
_cod_data_source_file c3ta14489e2.cif
_cod_data_source_block UCY-8-Im-atzH
_cod_depositor_comments
;
The following automatic conversions were performed:

data item '_symmetry_cell_setting' value 'Monoclinic' was changed to
'monoclinic' in accordance with the
/home/saulius/struct/COD-crude-data/automatic-downloads/DataCite-retrospective/RSC/depositions/lib/dictionaries/cif_core.dic
dictionary named 'cif_core.dic' version 2.4.2 last updated on
2011-04-26.

Automatic conversion script
Id: cif_fix_values 6909 2019-04-08 15:41:33Z antanas 
;
_cod_original_sg_symbol_H-M 'C 2/c'
_cod_database_code 7235377

loop_
_symmetry_equiv_pos_as_xyz
'x, y, z'
'-x, y, -z+1/2'
'x+1/2, y+1/2, z'
'-x+1/2, y+1/2, -z+1/2'
'-x, -y, -z'
'x, -y, z-1/2'
'-x+1/2, -y+1/2, -z'
'x+1/2, -y+1/2, z-1/2'

loop_
_atom_site_label
_atom_site_type_symbol
_atom_site_fract_x
_atom_site_fract_y
_atom_site_fract_z
_atom_site_U_iso_or_equiv
_atom_site_adp_type
_atom_site_occupancy
_atom_site_symmetry_multiplicity
_atom_site_calc_flag
_atom_site_refinement_flags
C1 C 0.1032(3) 0.7382(9) 0.0371(7) 0.038(2) Uani 1 1 d .
C2 C 0.0568(3) 0.7582(10) 0.0683(7) 0.044(2) Uani 1 1 d .
C3 C 0.0267(4) 0.6748(11) 0.0755(10) 0.057(3) Uani 1 1 d .
H3 H 0.0354 0.6067 0.0631 0.068 Uiso 1 1 calc R
C4 C -0.0165(4) 0.6957(10) 0.1016(10) 0.057(3) Uani 1 1 d .
H4 H -0.0363 0.6407 0.1086 0.069 Uiso 1 1 calc R
C5 C -0.0301(4) 0.7962(9) 0.1170(9) 0.050(3) Uani 1 1 d .
C6 C -0.0005(3) 0.8773(10) 0.1123(9) 0.058(3) Uani 1 1 d .
H6 H -0.0094 0.9449 0.1262 0.069 Uiso 1 1 calc R
C7 C 0.0433(4) 0.8586(11) 0.0864(9) 0.055(3) Uani 1 1 d .
H7 H 0.0632 0.9140 0.0815 0.066 Uiso 1 1 calc R
C8 C 0.4221(3) 0.3113(9) 0.1373(9) 0.048(3) Uani 1 1 d D
H16 H 0.405(4) 0.247(6) 0.154(9) 0.057 Uiso 1 1 d D
C9 C 0.2556(3) 0.5573(7) 0.0522(6) 0.0323(17) Uani 1 1 d .
C10 C 0.2853(3) 0.4864(7) 0.1120(6) 0.0317(17) Uani 1 1 d .
C11 C 0.3317(3) 0.4810(8) 0.1028(7) 0.038(2) Uani 1 1 d .
H11 H 0.3446 0.5251 0.0597 0.046 Uiso 1 1 calc R
C12 C 0.3584(3) 0.4097(8) 0.1581(7) 0.040(2) Uani 1 1 d .
C13 C 0.3398(3) 0.3481(8) 0.2264(7) 0.0349(19) Uani 1 1 d .
H13 H 0.3580 0.3018 0.2642 0.042 Uiso 1 1 calc R
C14 C 0.2937(3) 0.3546(7) 0.2392(6) 0.0329(18) Uani 1 1 d .
C15 C 0.2663(3) 0.4215(8) 0.1789(7) 0.0361(19) Uani 1 1 d .
H15 H 0.2354 0.4227 0.1834 0.043 Uiso 1 1 calc R
C16 C 0.2737(3) 0.7082(7) -0.1836(7) 0.0331(19) Uani 1 1 d .
C17 C 0.1124(4) 0.5299(10) -0.1807(9) 0.056(3) Uani 1 1 d .
H17 H 0.0869 0.5634 -0.1622 0.067 Uiso 1 1 calc R
C18 C 0.1128(4) 0.4550(11) -0.2526(10) 0.066(3) Uani 1 1 d .
H18 H 0.0881 0.4320 -0.2930 0.079 Uiso 1 1 calc R
C19 C 0.1801(3) 0.4764(8) -0.1862(8) 0.046(2) Uani 1 1 d .
H19 H 0.2110 0.4676 -0.1717 0.056 Uiso 1 1 calc R
C20 C 0.6879(8) 0.642(2) 0.1302(17) 0.116(4) Uani 1 1 d U
H20 H 0.6898 0.5779 0.1622 0.140 Uiso 1 1 calc R
C21 C 0.6642(10) 0.7938(17) 0.0662(19) 0.111(4) Uani 1 1 d U
N1 N 0.4048(2) 0.4032(7) 0.1430(6) 0.0421(19) Uani 1 1 d .
N2 N 0.1547(3) 0.5469(7) -0.1415(6) 0.0388(17) Uani 1 1 d .
N3 N 0.1552(3) 0.4218(8) -0.2532(7) 0.051(2) Uani 1 1 d .
N4 N 0.6516(8) 0.7149(14) 0.1266(15) 0.114(4) Uani 1 1 d U
N5 N 0.7216(8) 0.6893(14) 0.0727(16) 0.116(4) Uani 1 1 d U
N6 N 0.7043(7) 0.7671(17) 0.0340(14) 0.114(4) Uani 1 1 d U
N7 N 0.6351(7) 0.8759(16) 0.0440(13) 0.118(4) Uani 1 1 d U
O1 O 0.11637(19) 0.6465(6) 0.0298(5) 0.0396(14) Uani 1 1 d .
O2 O 0.1271(2) 0.8154(6) 0.0173(5) 0.0411(15) Uani 1 1 d .
O3 O 0.2149(2) 0.5360(5) 0.0348(4) 0.0359(13) Uani 1 1 d .
O4 O 0.27173(19) 0.6426(5) 0.0223(4) 0.0315(12) Uani 1 1 d .
O5 O 0.20194(19) 0.7265(5) 0.1361(4) 0.0316(12) Uani 1 1 d .
O6 O 0.2329(2) 0.6880(5) -0.1707(4) 0.0357(14) Uani 1 1 d .
O7 O 0.1414(2) 0.7755(6) -0.1744(5) 0.0464(16) Uani 1 1 d .
O8 O 0.0638(3) 0.8902(9) -0.1693(11) 0.098(4) Uani 1 1 d .
Eu1 Eu 0.186581(13) 0.69945(4) -0.03791(3) 0.0264(3) Uani 1 1 d .

loop_
_atom_site_aniso_label
_atom_site_aniso_U_11
_atom_site_aniso_U_22
_atom_site_aniso_U_33
_atom_site_aniso_U_23
_atom_site_aniso_U_13
_atom_site_aniso_U_12
C1 0.014(4) 0.061(6) 0.042(5) 0.000(4) 0.014(3) 0.003(4)
C2 0.017(4) 0.076(7) 0.041(5) 0.004(5) 0.013(4) 0.011(5)
C3 0.023(5) 0.071(7) 0.079(8) 0.012(6) 0.022(5) 0.005(5)
C4 0.028(6) 0.072(8) 0.076(8) 0.014(6) 0.026(6) 0.006(5)
C5 0.024(5) 0.078(8) 0.050(6) 0.010(5) 0.014(4) 0.007(4)
C6 0.024(5) 0.068(7) 0.084(8) -0.009(6) 0.025(5) 0.012(5)
C7 0.028(5) 0.072(7) 0.068(7) -0.006(6) 0.023(5) 0.005(5)
C8 0.023(5) 0.059(6) 0.064(7) 0.015(5) 0.018(5) 0.006(4)
C9 0.018(4) 0.045(4) 0.037(4) 0.001(4) 0.019(3) 0.005(3)
C10 0.017(4) 0.045(5) 0.036(4) -0.002(4) 0.014(3) -0.002(3)
C11 0.017(4) 0.051(5) 0.048(5) 0.003(4) 0.014(3) 0.002(4)
C12 0.018(4) 0.057(6) 0.048(5) 0.003(4) 0.021(4) 0.005(4)
C13 0.018(4) 0.047(5) 0.041(4) 0.008(4) 0.012(3) 0.007(3)
C14 0.019(4) 0.045(5) 0.036(4) -0.006(4) 0.012(3) 0.000(3)
C15 0.015(4) 0.054(5) 0.042(4) -0.004(4) 0.014(3) -0.001(4)
C16 0.023(4) 0.048(5) 0.029(4) 0.006(3) 0.009(3) 0.005(3)
C17 0.035(5) 0.065(7) 0.068(7) -0.024(6) 0.014(5) -0.010(5)
C18 0.050(7) 0.072(8) 0.075(8) -0.026(7) -0.002(6) -0.004(6)
C19 0.033(5) 0.049(5) 0.059(6) 0.000(5) 0.015(4) 0.000(4)
C20 0.117(6) 0.122(5) 0.111(6) -0.001(4) 0.014(4) 0.000(4)
C21 0.112(5) 0.114(5) 0.108(6) -0.005(4) 0.010(4) -0.010(4)
N1 0.016(3) 0.063(5) 0.049(4) 0.010(4) 0.015(3) 0.005(3)
N2 0.025(4) 0.052(4) 0.041(4) 0.002(4) 0.014(3) 0.005(3)
N3 0.039(5) 0.062(5) 0.054(5) -0.010(4) 0.015(4) -0.009(4)
N4 0.115(5) 0.117(5) 0.111(6) 0.002(4) 0.014(4) -0.005(4)
N5 0.116(5) 0.120(6) 0.114(6) -0.009(4) 0.014(4) -0.006(4)
N6 0.111(5) 0.121(5) 0.109(6) -0.006(4) 0.009(4) -0.011(4)
N7 0.120(6) 0.119(5) 0.116(6) 0.004(4) 0.009(5) -0.007(4)
O1 0.015(3) 0.054(4) 0.052(4) -0.006(3) 0.013(2) 0.000(3)
O2 0.024(3) 0.056(4) 0.046(4) 0.003(3) 0.015(3) 0.009(3)
O3 0.021(3) 0.048(3) 0.041(3) 0.001(3) 0.012(2) -0.003(3)
O4 0.024(3) 0.041(3) 0.031(3) 0.000(2) 0.012(2) 0.002(2)
O5 0.018(3) 0.057(3) 0.021(2) -0.007(3) 0.009(2) -0.008(3)
O6 0.015(3) 0.062(4) 0.032(3) -0.011(3) 0.015(2) -0.008(2)
O7 0.037(4) 0.058(4) 0.044(4) -0.001(3) 0.000(3) 0.003(3)
O8 0.037(5) 0.083(7) 0.173(12) 0.018(7) 0.013(6) -0.002(5)
Eu1 0.0101(3) 0.0396(4) 0.0313(4) -0.00060(17) 0.0115(2) 0.00061(15)

loop_
_atom_type_symbol
_atom_type_description
_atom_type_scat_dispersion_real
_atom_type_scat_dispersion_imag
_atom_type_scat_source
C C 0.0181 0.0091 'International Tables Vol C Tables 4.2.6.8 and 6.1.1.4'
H H 0.0000 0.0000 'International Tables Vol C Tables 4.2.6.8 and 6.1.1.4'
N N 0.0311 0.0180 'International Tables Vol C Tables 4.2.6.8 and 6.1.1.4'
O O 0.0492 0.0322 'International Tables Vol C Tables 4.2.6.8 and 6.1.1.4'
Eu Eu -8.9294 11.1857 'International Tables Vol C Tables 4.2.6.8 and 6.1.1.4'

loop_
_geom_angle_atom_site_label_1
_geom_angle_atom_site_label_2
_geom_angle_atom_site_label_3
_geom_angle
_geom_angle_site_symmetry_1
_geom_angle_site_symmetry_3
O1 C1 O2 122.2(8) . .
O1 C1 C2 119.2(10) . .
O2 C1 C2 118.6(10) . .
O1 C1 Eu1 60.6(4) . .
O2 C1 Eu1 61.7(4) . .
C2 C1 Eu1 175.1(7) . .
C7 C2 C3 119.8(9) . .
C7 C2 C1 120.1(11) . .
C3 C2 C1 120.1(11) . .
C4 C3 C2 119.0(12) . .
C4 C3 H3 120.5 . .
C2 C3 H3 120.5 . .
C5 C4 C3 120.9(12) . .
C5 C4 H4 119.5 . .
C3 C4 H4 119.5 . .
C6 C5 C4 120.1(10) . .
C6 C5 C8 122.9(10) . 3_455
C4 C5 C8 117.0(10) . 3_455
C5 C6 C7 120.1(11) . .
C5 C6 H6 119.9 . .
C7 C6 H6 119.9 . .
C2 C7 C6 119.9(12) . .
C2 C7 H7 120.0 . .
C6 C7 H7 120.0 . .
N1 C8 C5 121.7(10) . 3_545
N1 C8 H16 122(8) . .
C5 C8 H16 116(8) 3_545 .
O3 C9 O4 120.9(8) . .
O3 C9 C10 120.1(8) . .
O4 C9 C10 118.9(7) . .
O3 C9 Eu1 54.6(5) . .
O4 C9 Eu1 66.6(4) . .
C10 C9 Eu1 169.9(5) . .
C15 C10 C11 119.5(8) . .
C15 C10 C9 118.5(7) . .
C11 C10 C9 122.0(8) . .
C12 C11 C10 120.3(8) . .
C12 C11 H11 119.9 . .
C10 C11 H11 119.9 . .
C13 C12 C11 120.1(8) . .
C13 C12 N1 121.5(9) . .
C11 C12 N1 118.4(8) . .
C12 C13 C14 120.6(8) . .
C12 C13 H13 119.7 . .
C14 C13 H13 119.7 . .
C13 C14 C15 119.1(8) . .
C13 C14 C16 120.9(8) . 6_566
C15 C14 C16 120.0(7) . 6_566
C10 C15 C14 120.3(7) . .
C10 C15 H15 119.8 . .
C14 C15 H15 119.8 . .
O5 C16 O6 125.5(8) 7_565 .
O5 C16 C14 118.6(8) 7_565 6_565
O6 C16 C14 115.9(8) . 6_565
N2 C17 C18 109.6(10) . .
N2 C17 H17 125.2 . .
C18 C17 H17 125.2 . .
N3 C18 C17 107.1(10) . .
N3 C18 H18 126.5 . .
C17 C18 H18 126.5 . .
N3 C19 N2 111.3(9) . .
N3 C19 H19 124.3 . .
N2 C19 H19 124.3 . .
N4 C20 N5 105(2) . .
N4 C20 H20 127.3 . .
N5 C20 H20 127.3 . .
N6 C21 N7 132(2) . .
N6 C21 N4 108(2) . .
N7 C21 N4 119(3) . .
C8 N1 C12 117.6(9) . .
C17 N2 C19 104.5(9) . .
C17 N2 Eu1 129.7(7) . .
C19 N2 Eu1 124.4(6) . .
C19 N3 C18 107.3(9) . .
C21 N4 C20 105(2) . .
N6 N5 C20 107(2) . .
N5 N6 C21 114(2) . .
C1 O1 Eu1 93.2(5) . .
C1 O2 Eu1 91.8(6) . .
C9 O3 Eu1 100.8(6) . .
C9 O4 Eu1 155.3(6) . 7_565
C9 O4 Eu1 87.6(5) . .
Eu1 O4 Eu1 105.6(2) 7_565 .
C16 O5 Eu1 131.3(6) 7_565 .
C16 O6 Eu1 135.9(6) . .
O4 Eu1 O6 77.8(2) 7_565 .
O4 Eu1 O7 88.7(2) 7_565 .
O6 Eu1 O7 75.4(2) . .
O4 Eu1 O5 74.8(2) 7_565 .
O6 Eu1 O5 134.0(2) . .
O7 Eu1 O5 139.0(2) . .
O4 Eu1 O3 122.3(2) 7_565 .
O6 Eu1 O3 93.4(2) . .
O7 Eu1 O3 144.5(2) . .
O5 Eu1 O3 71.8(2) . .
O4 Eu1 O1 131.0(2) 7_565 .
O6 Eu1 O1 147.3(2) . .
O7 Eu1 O1 88.5(2) . .
O5 Eu1 O1 75.8(2) . .
O3 Eu1 O1 83.3(2) . .
O4 Eu1 O2 81.1(2) 7_565 .
O6 Eu1 O2 138.4(2) . .
O7 Eu1 O2 68.6(2) . .
O5 Eu1 O2 71.8(2) . .
O3 Eu1 O2 128.1(2) . .
O1 Eu1 O2 52.6(2) . .
O4 Eu1 N2 150.3(2) 7_565 .
O6 Eu1 N2 74.7(2) . .
O7 Eu1 N2 73.7(3) . .
O5 Eu1 N2 133.7(2) . .
O3 Eu1 N2 70.9(2) . .
O1 Eu1 N2 73.5(2) . .
O2 Eu1 N2 112.8(2) . .
O4 Eu1 O4 74.4(2) 7_565 .
O6 Eu1 O4 68.2(2) . .
O7 Eu1 O4 142.2(2) . .
O5 Eu1 O4 69.28(18) . .
O3 Eu1 O4 50.23(19) . .
O1 Eu1 O4 128.1(2) . .
O2 Eu1 O4 138.1(2) . .
N2 Eu1 O4 105.0(2) . .
O4 Eu1 C1 106.8(3) 7_565 .
O6 Eu1 C1 151.5(2) . .
O7 Eu1 C1 76.6(3) . .
O5 Eu1 C1 72.9(2) . .
O3 Eu1 C1 106.5(3) . .
O1 Eu1 C1 26.1(3) . .
O2 Eu1 C1 26.5(3) . .
N2 Eu1 C1 92.5(3) . .
O4 Eu1 C1 140.4(2) . .
O4 Eu1 C9 98.5(2) 7_565 .
O6 Eu1 C9 81.7(2) . .
O7 Eu1 C9 153.9(2) . .
O5 Eu1 C9 66.9(2) . .
O3 Eu1 C9 24.6(2) . .
O1 Eu1 C9 104.8(2) . .
O2 Eu1 C9 137.1(2) . .
N2 Eu1 C9 88.5(3) . .
O4 Eu1 C9 25.8(2) . .
C1 Eu1 C9 124.1(3) . .
O4 Eu1 Eu1 40.00(14) 7_565 7_565
O6 Eu1 Eu1 68.13(15) . 7_565
O7 Eu1 Eu1 120.95(19) . 7_565
O5 Eu1 Eu1 67.06(13) . 7_565
O3 Eu1 Eu1 83.49(14) . 7_565
O1 Eu1 Eu1 142.81(16) . 7_565
O2 Eu1 Eu1 113.99(17) . 7_565
N2 Eu1 Eu1 133.00(17) . 7_565
O4 Eu1 Eu1 34.42(13) . 7_565
C1 Eu1 Eu1 133.1(2) . 7_565
C9 Eu1 Eu1 59.08(17) . 7_565

loop_
_geom_bond_atom_site_label_1
_geom_bond_atom_site_label_2
_geom_bond_distance
_geom_bond_site_symmetry_2
C1 O1 1.244(13) .
C1 O2 1.261(13) .
C1 C2 1.505(11) .
C1 Eu1 2.820(8) .
C2 C7 1.376(18) .
C2 C3 1.404(17) .
C3 C4 1.392(15) .
C3 H3 0.9300 .
C4 C5 1.371(16) .
C4 H4 0.9300 .
C5 C6 1.367(17) .
C5 C8 1.486(14) 3_455
C6 C7 1.405(13) .
C6 H6 0.9300 .
C7 H7 0.9300 .
C8 N1 1.289(14) .
C8 C5 1.486(14) 3_545
C8 H16 1.00(2) .
C9 O3 1.242(10) .
C9 O4 1.277(11) .
C9 C10 1.469(12) .
C9 Eu1 2.935(9) .
C10 C15 1.397(12) .
C10 C11 1.399(11) .
C11 C12 1.391(14) .
C11 H11 0.9300 .
C12 C13 1.383(13) .
C12 N1 1.419(10) .
C13 C14 1.402(11) .
C13 H13 0.9300 .
C14 C15 1.402(13) .
C14 C16 1.502(12) 6_566
C15 H15 0.9300 .
C16 O5 1.252(11) 7_565
C16 O6 1.269(11) .
C16 C14 1.501(12) 6_565
C17 N2 1.342(13) .
C17 C18 1.379(17) .
C17 H17 0.9300 .
C18 N3 1.335(16) .
C18 H18 0.9300 .
C19 N3 1.330(14) .
C19 N2 1.361(13) .
C19 H19 0.9300 .
C20 N4 1.43(3) .
C20 N5 1.47(3) .
C20 H20 0.9300 .
C21 N6 1.36(3) .
C21 N7 1.38(3) .
C21 N4 1.38(3) .
N2 Eu1 2.551(9) .
N5 N6 1.22(2) .
O1 Eu1 2.462(6) .
O2 Eu1 2.483(6) .
O3 Eu1 2.437(7) .
O4 Eu1 2.371(6) 7_565
O4 Eu1 2.697(6) .
O5 C16 1.252(11) 7_565
O5 Eu1 2.427(5) .
O6 Eu1 2.395(6) .
O7 Eu1 2.418(7) .
Eu1 O4 2.371(6) 7_565

loop_
_platon_squeeze_void_nr
_platon_squeeze_void_average_x
_platon_squeeze_void_average_y
_platon_squeeze_void_average_z
_platon_squeeze_void_volume
_platon_squeeze_void_count_electrons
_platon_squeeze_void_content
1 0.500 -0.206 0.250 157 46 ' '
2 0.500 0.206 0.750 157 46 ' '
3 0.000 0.294 0.250 157 46 ' '
4 0.000 0.706 0.750 157 46 ' '
